data_7701959
loop_
_publ_author_name
'Knoll, Daniel M.'
'Zippel, Christoph'
'HASSAN, ZAHID'
'Nieger, Martin'
'Weis, Patrick'
'Kappes, Manfred'
'Br\"ase, Stefan'

_publ_section_title
;
 A Highly Stable, Au/Ru Heterobimetallic Photoredox Catalyst with a
 [2.2]Paracyclophane Backbone
;
_journal_name_full 'Dalton Transactions'
_journal_paper_doi 10.1039/C9DT04366G
_journal_year 2019
_chemical_formula_moiety 'C39 H32 Au Cl N P, 0.5(C6 H12)'
_chemical_formula_sum 'C42 H38 Au Cl N P'
_chemical_formula_weight 820.12
_space_group_crystal_system triclinic
_space_group_IT_number 2
_space_group_name_Hall '-P 1'
_space_group_name_H-M_alt 'P -1'
_atom_sites_solution_hydrogens geom
_atom_sites_solution_primary dual
_atom_sites_solution_secondary difmap
_audit_creation_method SHELXL-2014/7
_audit_update_record
;
2019-10-11 deposited with the CCDC.	2019-11-15 downloaded from the CCDC.
;
_cell_angle_alpha 114.068(1)
_cell_angle_beta 104.088(1)
_cell_angle_gamma 97.102(1)
_cell_formula_units_Z 2
_cell_length_a 9.9785(4)
_cell_length_b 13.0028(5)
_cell_length_c 15.0193(5)
_cell_measurement_reflns_used 9145
_cell_measurement_temperature 123(2)
_cell_measurement_theta_max 72.2
_cell_measurement_theta_min 3.8
_cell_volume 1670.23(11)
_computing_cell_refinement 'APEX3 (Bruker AXS Inc., 2016)'
_computing_data_collection 'APEX3 (Bruker AXS Inc., 2016)'
_computing_data_reduction 'SAINT (Bruker AXS Inc., 2016)'
_computing_publication_material 'publCIF (Westrip, 2010)'
_computing_structure_refinement 'SHELXL-2014/7 (Sheldrick, 2014)'
_computing_structure_solution 'SHELXT (Sheldrick, 2015)'
_diffrn_ambient_temperature 123(2)
_diffrn_measured_fraction_theta_full 0.999
_diffrn_measured_fraction_theta_max 0.994
_diffrn_measurement_device_type 'Bruker D8 VENTURE with PhotonII CPAD detector'
_diffrn_measurement_method 'rotation in \f and \w, 1\%, shutterless'
_diffrn_radiation_type CuK\a
_diffrn_radiation_wavelength 1.54178
_diffrn_reflns_av_R_equivalents 0.0345
_diffrn_reflns_av_unetI/netI 0.0287
_diffrn_reflns_Laue_measured_fraction_full 0.999
_diffrn_reflns_Laue_measured_fraction_max 0.994
_diffrn_reflns_limit_h_max 12
_diffrn_reflns_limit_h_min -12
_diffrn_reflns_limit_k_max 16
_diffrn_reflns_limit_k_min -11
_diffrn_reflns_limit_l_max 18
_diffrn_reflns_limit_l_min -18
_diffrn_reflns_number 29481
_diffrn_reflns_point_group_measured_fraction_full 0.999
_diffrn_reflns_point_group_measured_fraction_max 0.994
_diffrn_reflns_theta_full 67.679
_diffrn_reflns_theta_max 72.387
_diffrn_reflns_theta_min 3.407
_diffrn_source 'INCOATEC microfocus sealed tube'
_exptl_absorpt_coefficient_mu 9.698
_exptl_absorpt_correction_T_max 0.6622
_exptl_absorpt_correction_T_min 0.4409
_exptl_absorpt_correction_type multi-scan
_exptl_absorpt_process_details 'SADABS (Sheldrick, 2014)'
_exptl_crystal_colour colourless
_exptl_crystal_density_diffrn 1.631
_exptl_crystal_description blocks
_exptl_crystal_F_000 816
_exptl_crystal_size_max 0.160
_exptl_crystal_size_mid 0.060
_exptl_crystal_size_min 0.040
_refine_diff_density_max 2.398
_refine_diff_density_min -0.525
_refine_diff_density_rms 0.134
_refine_ls_extinction_method none
_refine_ls_goodness_of_fit_ref 1.172
_refine_ls_hydrogen_treatment constr
_refine_ls_matrix_type full
_refine_ls_number_parameters 388
_refine_ls_number_reflns 6556
_refine_ls_number_restraints 0
_refine_ls_restrained_S_all 1.172
_refine_ls_R_factor_all 0.0296
_refine_ls_R_factor_gt 0.0291
_refine_ls_shift/su_max 0.001
_refine_ls_shift/su_mean 0.000
_refine_ls_structure_factor_coef Fsqd
_refine_ls_weighting_details 'w=1/[\s^2^(Fo^2^)+(0.0384P)^2^+1.9593P] where P=(Fo^2^+2Fc^2^)/3'
_refine_ls_weighting_scheme calc
_refine_ls_wR_factor_gt 0.0734
_refine_ls_wR_factor_ref 0.0738
_reflns_Friedel_coverage 0.000
_reflns_number_gt 6445
_reflns_number_total 6556
_reflns_threshold_expression 'I > 2\s(I)'
_cod_data_source_file c9dt04366g2.cif
_cod_data_source_block sb1259_sq
_cod_database_code 7701959
_shelx_shelxl_version_number 2014/7
_shelx_space_group_comment
;
The symmetry employed for this shelxl refinement is uniquely defined
by the following loop, which should always be used as a source of
symmetry information in preference to the above space-group names.
They are only intended as comments.
;
_shelx_estimated_absorpt_t_min 0.306
_shelx_estimated_absorpt_t_max 0.698

loop_
_space_group_symop_operation_xyz
'x, y, z'
'-x, -y, -z'

loop_
_atom_site_label
_atom_site_type_symbol
_atom_site_fract_x
_atom_site_fract_y
_atom_site_fract_z
_atom_site_U_iso_or_equiv
_atom_site_adp_type
_atom_site_occupancy
_atom_site_site_symmetry_order
_atom_site_calc_flag
_atom_site_refinement_flags_posn
_atom_site_refinement_flags_adp
Cl1 Cl 1.11232(9) 0.11376(8) 0.36218(7) 0.03453(18) Uani 1 1 d . .
Au1 Au 0.88727(2) 0.14324(2) 0.33338(2) 0.02314(6) Uani 1 1 d . .
P1 P 0.66779(8) 0.17183(7) 0.31505(6) 0.02053(15) Uani 1 1 d . .
C1 C 0.8534(4) 0.1610(3) 0.5761(3) 0.0274(7) Uani 1 1 d . .
H1A H 0.8710 0.1266 0.6244 0.033 Uiso 1 1 calc R U
H1B H 0.9054 0.1294 0.5267 0.033 Uiso 1 1 calc R U
C2 C 0.6869(4) 0.1226(3) 0.5143(3) 0.0282(7) Uani 1 1 d . .
H2A H 0.6689 0.0607 0.4437 0.034 Uiso 1 1 calc R U
H2B H 0.6345 0.0897 0.5487 0.034 Uiso 1 1 calc R U
C3 C 0.6303(3) 0.2229(3) 0.5079(2) 0.0242(6) Uani 1 1 d . .
C4 C 0.6425(3) 0.2640(3) 0.4362(2) 0.0223(6) Uani 1 1 d . .
C5 C 0.6528(3) 0.3822(3) 0.4631(2) 0.0237(6) Uani 1 1 d . .
H5 H 0.6655 0.4105 0.4157 0.028 Uiso 1 1 calc R U
C6 C 0.6448(3) 0.4591(3) 0.5580(2) 0.0252(6) Uani 1 1 d . .
C7 C 0.5946(3) 0.4098(3) 0.6143(3) 0.0275(7) Uani 1 1 d . .
H7 H 0.5643 0.4557 0.6697 0.033 Uiso 1 1 calc R U
C8 C 0.5887(3) 0.2938(3) 0.5894(2) 0.0266(6) Uani 1 1 d . .
H8 H 0.5554 0.2618 0.6291 0.032 Uiso 1 1 calc R U
C9 C 0.7146(4) 0.5883(3) 0.6077(3) 0.0287(7) Uani 1 1 d . .
H9A H 0.6433 0.6325 0.6259 0.034 Uiso 1 1 calc R U
H9B H 0.7467 0.6068 0.5573 0.034 Uiso 1 1 calc R U
C10 C 0.8465(4) 0.6282(3) 0.7076(3) 0.0259(6) Uani 1 1 d . .
H10A H 0.9193 0.6915 0.7132 0.031 Uiso 1 1 calc R U
H10B H 0.8152 0.6593 0.7691 0.031 Uiso 1 1 calc R U
C11 C 0.9127(3) 0.5287(3) 0.7061(2) 0.0245(6) Uani 1 1 d . .
C12 C 0.9625(3) 0.4707(3) 0.6239(2) 0.0260(6) Uani 1 1 d . .
H12 H 0.9960 0.5117 0.5906 0.031 Uiso 1 1 calc R U
C13 C 0.9637(3) 0.3550(3) 0.5907(2) 0.0264(6) Uani 1 1 d . .
H13 H 1.0002 0.3183 0.5361 0.032 Uiso 1 1 calc R U
C14 C 0.9121(3) 0.2914(3) 0.6361(3) 0.0264(6) Uani 1 1 d . .
C15 C 0.8949(3) 0.3559(3) 0.7315(2) 0.0257(6) Uani 1 1 d . .
H15 H 0.8819 0.3184 0.7725 0.031 Uiso 1 1 calc R U
C16 C 0.8963(3) 0.4740(3) 0.7682(2) 0.0238(6) Uani 1 1 d . .
C17 C 0.8655(3) 0.5337(3) 0.8663(2) 0.0237(6) Uani 1 1 d . .
C18 C 0.9462(4) 0.6454(3) 0.9411(3) 0.0273(7) Uani 1 1 d . .
H18 H 1.0203 0.6847 0.9282 0.033 Uiso 1 1 calc R U
C19 C 0.9202(3) 0.7000(3) 1.0339(2) 0.0256(6) Uani 1 1 d . .
H19 H 0.9764 0.7759 1.0832 0.031 Uiso 1 1 calc R U
C20 C 0.8125(3) 0.6449(3) 1.0558(2) 0.0238(6) Uani 1 1 d . .
C21 C 0.7320(4) 0.5336(3) 0.9813(3) 0.0255(6) Uani 1 1 d . .
H21 H 0.6584 0.4941 0.9945 0.031 Uiso 1 1 calc R U
C22 C 0.7572(4) 0.4796(3) 0.8885(2) 0.0260(6) Uani 1 1 d . .
H22 H 0.6998 0.4042 0.8390 0.031 Uiso 1 1 calc R U
C23 C 0.7835(3) 0.7004(3) 1.1555(2) 0.0254(6) Uani 1 1 d . .
C24 C 0.8484(4) 0.8153(3) 1.2283(3) 0.0259(6) Uani 1 1 d . .
H24 H 0.9099 0.8641 1.2140 0.031 Uiso 1 1 calc R U
C25 C 0.8228(4) 0.8582(3) 1.3219(3) 0.0297(7) Uani 1 1 d . .
H25 H 0.8675 0.9363 1.3727 0.036 Uiso 1 1 calc R U
C26 C 0.7322(4) 0.7870(3) 1.3406(3) 0.0354(8) Uani 1 1 d . .
H26 H 0.7142 0.8135 1.4045 0.042 Uiso 1 1 calc R U
C27 C 0.6683(5) 0.6749(4) 1.2628(3) 0.0437(10) Uani 1 1 d . .
H27 H 0.6038 0.6256 1.2746 0.052 Uiso 1 1 calc R U
N28 N 0.6914(4) 0.6316(3) 1.1721(3) 0.0374(7) Uani 1 1 d . .
C29 C 0.5308(3) 0.0358(3) 0.2545(2) 0.0238(6) Uani 1 1 d . .
C30 C 0.5545(4) -0.0617(3) 0.1810(3) 0.0311(7) Uani 1 1 d . .
H30 H 0.6414 -0.0564 0.1658 0.037 Uiso 1 1 calc R U
C31 C 0.4506(4) -0.1667(3) 0.1298(3) 0.0380(8) Uani 1 1 d . .
H31 H 0.4668 -0.2332 0.0797 0.046 Uiso 1 1 calc R U
C32 C 0.3240(4) -0.1749(3) 0.1517(3) 0.0339(7) Uani 1 1 d . .
H32 H 0.2532 -0.2466 0.1165 0.041 Uiso 1 1 calc R U
C33 C 0.3009(4) -0.0783(3) 0.2248(3) 0.0333(7) Uani 1 1 d . .
H33 H 0.2138 -0.0840 0.2397 0.040 Uiso 1 1 calc R U
C34 C 0.4036(4) 0.0269(3) 0.2769(3) 0.0288(7) Uani 1 1 d . .
H34 H 0.3872 0.0927 0.3276 0.035 Uiso 1 1 calc R U
C35 C 0.6192(3) 0.2435(3) 0.2350(2) 0.0231(6) Uani 1 1 d . .
C36 C 0.4767(4) 0.2406(3) 0.1937(3) 0.0274(7) Uani 1 1 d . .
H36 H 0.4032 0.1958 0.2027 0.033 Uiso 1 1 calc R U
C37 C 0.4429(4) 0.3031(3) 0.1395(3) 0.0291(7) Uani 1 1 d . .
H37 H 0.3458 0.2999 0.1100 0.035 Uiso 1 1 calc R U
C38 C 0.5508(4) 0.3708(3) 0.1281(3) 0.0292(7) Uani 1 1 d . .
H38 H 0.5272 0.4151 0.0923 0.035 Uiso 1 1 calc R U
C39 C 0.6918(4) 0.3736(3) 0.1686(3) 0.0326(7) Uani 1 1 d . .
H39 H 0.7651 0.4195 0.1603 0.039 Uiso 1 1 calc R U
C40 C 0.7265(4) 0.3094(3) 0.2214(3) 0.0280(7) Uani 1 1 d . .
H40 H 0.8235 0.3102 0.2482 0.034 Uiso 1 1 calc R U

loop_
_atom_site_aniso_label
_atom_site_aniso_U_11
_atom_site_aniso_U_22
_atom_site_aniso_U_33
_atom_site_aniso_U_23
_atom_site_aniso_U_13
_atom_site_aniso_U_12
Cl1 0.0236(4) 0.0339(4) 0.0480(5) 0.0176(4) 0.0137(3) 0.0130(3)
Au1 0.02085(9) 0.02409(9) 0.02511(9) 0.01080(6) 0.00806(6) 0.00790(5)
P1 0.0190(3) 0.0206(4) 0.0205(3) 0.0084(3) 0.0052(3) 0.0058(3)
C1 0.0305(17) 0.0280(16) 0.0251(15) 0.0127(13) 0.0081(13) 0.0115(13)
C2 0.0317(17) 0.0250(15) 0.0264(16) 0.0119(13) 0.0071(13) 0.0062(13)
C3 0.0205(14) 0.0238(15) 0.0243(15) 0.0096(12) 0.0041(12) 0.0029(12)
C4 0.0180(13) 0.0258(15) 0.0202(14) 0.0083(12) 0.0047(11) 0.0067(11)
C5 0.0202(14) 0.0251(15) 0.0237(15) 0.0122(12) 0.0020(12) 0.0051(12)
C6 0.0210(14) 0.0246(15) 0.0250(15) 0.0084(13) 0.0029(12) 0.0091(12)
C7 0.0229(15) 0.0310(16) 0.0243(15) 0.0083(13) 0.0072(12) 0.0090(13)
C8 0.0221(15) 0.0317(16) 0.0233(15) 0.0117(13) 0.0061(12) 0.0030(13)
C9 0.0319(17) 0.0244(16) 0.0266(16) 0.0108(13) 0.0046(13) 0.0087(13)
C10 0.0265(16) 0.0241(15) 0.0236(15) 0.0097(13) 0.0052(13) 0.0041(12)
C11 0.0196(14) 0.0265(15) 0.0224(15) 0.0091(12) 0.0034(12) 0.0033(12)
C12 0.0202(14) 0.0307(16) 0.0228(15) 0.0113(13) 0.0033(12) 0.0023(12)
C13 0.0203(14) 0.0318(16) 0.0226(15) 0.0090(13) 0.0051(12) 0.0072(13)
C14 0.0221(15) 0.0293(16) 0.0267(16) 0.0124(13) 0.0048(12) 0.0110(13)
C15 0.0247(15) 0.0301(16) 0.0218(15) 0.0123(13) 0.0044(12) 0.0098(13)
C16 0.0188(14) 0.0279(15) 0.0208(14) 0.0100(12) 0.0023(11) 0.0051(12)
C17 0.0237(15) 0.0254(15) 0.0223(15) 0.0118(12) 0.0050(12) 0.0088(12)
C18 0.0235(15) 0.0312(17) 0.0240(15) 0.0113(13) 0.0060(12) 0.0037(13)
C19 0.0238(15) 0.0260(15) 0.0211(14) 0.0078(12) 0.0037(12) 0.0040(12)
C20 0.0247(15) 0.0260(15) 0.0224(15) 0.0129(13) 0.0059(12) 0.0090(12)
C21 0.0266(15) 0.0243(15) 0.0277(16) 0.0139(13) 0.0092(13) 0.0056(12)
C22 0.0291(16) 0.0228(15) 0.0239(15) 0.0095(12) 0.0070(13) 0.0065(12)
C23 0.0244(15) 0.0282(16) 0.0247(15) 0.0133(13) 0.0065(12) 0.0089(13)
C24 0.0271(16) 0.0260(15) 0.0271(16) 0.0131(13) 0.0097(13) 0.0102(13)
C25 0.0326(17) 0.0264(16) 0.0258(16) 0.0088(13) 0.0066(13) 0.0097(13)
C26 0.040(2) 0.040(2) 0.0274(17) 0.0126(15) 0.0174(15) 0.0124(16)
C27 0.053(2) 0.036(2) 0.040(2) 0.0118(17) 0.0270(19) 0.0003(18)
N28 0.0434(18) 0.0316(15) 0.0351(16) 0.0108(13) 0.0206(14) 0.0028(13)
C29 0.0235(15) 0.0232(15) 0.0222(14) 0.0098(12) 0.0042(12) 0.0062(12)
C30 0.0274(16) 0.0299(17) 0.0312(17) 0.0092(14) 0.0085(14) 0.0096(14)
C31 0.0367(19) 0.0262(17) 0.0369(19) 0.0030(15) 0.0078(16) 0.0093(15)
C32 0.0311(18) 0.0254(16) 0.0343(18) 0.0096(14) 0.0017(14) 0.0023(14)
C33 0.0299(17) 0.0331(18) 0.0342(18) 0.0141(15) 0.0098(14) 0.0044(14)
C34 0.0304(17) 0.0247(16) 0.0282(16) 0.0093(13) 0.0098(13) 0.0052(13)
C35 0.0262(15) 0.0221(14) 0.0191(14) 0.0081(12) 0.0059(12) 0.0066(12)
C36 0.0254(16) 0.0290(16) 0.0275(16) 0.0131(13) 0.0079(13) 0.0066(13)
C37 0.0234(15) 0.0344(17) 0.0281(16) 0.0154(14) 0.0038(13) 0.0082(13)
C38 0.0307(17) 0.0322(17) 0.0285(16) 0.0167(14) 0.0095(14) 0.0100(14)
C39 0.0284(17) 0.0355(18) 0.0380(19) 0.0204(16) 0.0118(15) 0.0064(14)
C40 0.0229(15) 0.0309(17) 0.0303(16) 0.0151(14) 0.0064(13) 0.0071(13)

loop_
_atom_type_symbol
_atom_type_description
_atom_type_scat_dispersion_real
_atom_type_scat_dispersion_imag
_atom_type_scat_source
C C 0.0181 0.0091 'International Tables Vol C Tables 4.2.6.8 and 6.1.1.4'
H H 0.0000 0.0000 'International Tables Vol C Tables 4.2.6.8 and 6.1.1.4'
N N 0.0311 0.0180 'International Tables Vol C Tables 4.2.6.8 and 6.1.1.4'
P P 0.2955 0.4335 'International Tables Vol C Tables 4.2.6.8 and 6.1.1.4'
Cl Cl 0.3639 0.7018 'International Tables Vol C Tables 4.2.6.8 and 6.1.1.4'
Au Au -4.4197 7.2980 'International Tables Vol C Tables 4.2.6.8 and 6.1.1.4'

loop_
_geom_angle_atom_site_label_1
_geom_angle_atom_site_label_2
_geom_angle_atom_site_label_3
_geom_angle
P1 Au1 Cl1 176.22(3)
C35 P1 C29 105.28(14)
C35 P1 C4 104.14(14)
C29 P1 C4 107.10(15)
C35 P1 Au1 113.67(11)
C29 P1 Au1 112.15(11)
C4 P1 Au1 113.77(10)
C14 C1 C2 113.3(3)
C14 C1 H1A 108.9
C2 C1 H1A 108.9
C14 C1 H1B 108.9
C2 C1 H1B 108.9
H1A C1 H1B 107.7
C3 C2 C1 112.3(3)
C3 C2 H2A 109.1
C1 C2 H2A 109.1
C3 C2 H2B 109.1
C1 C2 H2B 109.1
H2A C2 H2B 107.9
C8 C3 C4 116.4(3)
C8 C3 C2 118.1(3)
C4 C3 C2 124.3(3)
C5 C4 C3 119.4(3)
C5 C4 P1 118.6(2)
C3 C4 P1 121.5(2)
C6 C5 C4 121.4(3)
C6 C5 H5 119.3
C4 C5 H5 119.3
C7 C6 C5 116.8(3)
C7 C6 C9 120.5(3)
C5 C6 C9 121.6(3)
C8 C7 C6 120.2(3)
C8 C7 H7 119.9
C6 C7 H7 119.9
C7 C8 C3 121.8(3)
C7 C8 H8 119.1
C3 C8 H8 119.1
C6 C9 C10 112.4(3)
C6 C9 H9A 109.1
C10 C9 H9A 109.1
C6 C9 H9B 109.1
C10 C9 H9B 109.1
H9A C9 H9B 107.9
C11 C10 C9 111.9(3)
C11 C10 H10A 109.2
C9 C10 H10A 109.2
C11 C10 H10B 109.2
C9 C10 H10B 109.2
H10A C10 H10B 107.9
C12 C11 C16 117.1(3)
C12 C11 C10 118.5(3)
C16 C11 C10 122.6(3)
C13 C12 C11 121.2(3)
C13 C12 H12 119.4
C11 C12 H12 119.4
C12 C13 C14 120.9(3)
C12 C13 H13 119.5
C14 C13 H13 119.5
C13 C14 C15 116.4(3)
C13 C14 C1 120.7(3)
C15 C14 C1 122.1(3)
C14 C15 C16 122.0(3)
C14 C15 H15 119.0
C16 C15 H15 119.0
C15 C16 C11 118.8(3)
C15 C16 C17 118.6(3)
C11 C16 C17 122.3(3)
C22 C17 C18 117.3(3)
C22 C17 C16 121.4(3)
C18 C17 C16 121.3(3)
C19 C18 C17 121.3(3)
C19 C18 H18 119.3
C17 C18 H18 119.3
C18 C19 C20 121.0(3)
C18 C19 H19 119.5
C20 C19 H19 119.5
C21 C20 C19 117.7(3)
C21 C20 C23 120.0(3)
C19 C20 C23 122.2(3)
C22 C21 C20 121.3(3)
C22 C21 H21 119.3
C20 C21 H21 119.4
C21 C22 C17 121.3(3)
C21 C22 H22 119.3
C17 C22 H22 119.3
N28 C23 C24 121.2(3)
N28 C23 C20 115.8(3)
C24 C23 C20 123.0(3)
C25 C24 C23 119.5(3)
C25 C24 H24 120.3
C23 C24 H24 120.3
C26 C25 C24 119.4(3)
C26 C25 H25 120.3
C24 C25 H25 120.3
C25 C26 C27 117.5(3)
C25 C26 H26 121.3
C27 C26 H26 121.3
N28 C27 C26 124.1(4)
N28 C27 H27 117.9
C26 C27 H27 117.9
C27 N28 C23 118.2(3)
C34 C29 C30 119.6(3)
C34 C29 P1 122.7(2)
C30 C29 P1 117.7(3)
C31 C30 C29 119.8(3)
C31 C30 H30 120.1
C29 C30 H30 120.1
C32 C31 C30 120.3(3)
C32 C31 H31 119.8
C30 C31 H31 119.8
C33 C32 C31 119.7(3)
C33 C32 H32 120.1
C31 C32 H32 120.1
C32 C33 C34 120.7(3)
C32 C33 H33 119.7
C34 C33 H33 119.7
C33 C34 C29 119.8(3)
C33 C34 H34 120.1
C29 C34 H34 120.1
C36 C35 C40 119.8(3)
C36 C35 P1 120.7(2)
C40 C35 P1 119.3(2)
C37 C36 C35 119.7(3)
C37 C36 H36 120.1
C35 C36 H36 120.1
C36 C37 C38 120.2(3)
C36 C37 H37 119.9
C38 C37 H37 119.9
C39 C38 C37 120.3(3)
C39 C38 H38 119.9
C37 C38 H38 119.9
C38 C39 C40 119.9(3)
C38 C39 H39 120.0
C40 C39 H39 120.0
C39 C40 C35 120.0(3)
C39 C40 H40 120.0
C35 C40 H40 120.0

loop_
_geom_bond_atom_site_label_1
_geom_bond_atom_site_label_2
_geom_bond_distance
Cl1 Au1 2.2918(8)
Au1 P1 2.2364(8)
P1 C35 1.814(3)
P1 C29 1.819(3)
P1 C4 1.825(3)
C1 C14 1.510(5)
C1 C2 1.593(5)
C1 H1A 0.9900
C1 H1B 0.9900
C2 C3 1.512(5)
C2 H2A 0.9900
C2 H2B 0.9900
C3 C8 1.394(5)
C3 C4 1.407(4)
C4 C5 1.403(4)
C5 C6 1.398(5)
C5 H5 0.9500
C6 C7 1.394(5)
C6 C9 1.516(5)
C7 C8 1.388(5)
C7 H7 0.9500
C8 H8 0.9500
C9 C10 1.578(5)
C9 H9A 0.9900
C9 H9B 0.9900
C10 C11 1.518(5)
C10 H10A 0.9900
C10 H10B 0.9900
C11 C12 1.403(5)
C11 C16 1.411(5)
C12 C13 1.380(5)
C12 H12 0.9500
C13 C14 1.393(5)
C13 H13 0.9500
C14 C15 1.400(5)
C15 C16 1.401(5)
C15 H15 0.9500
C16 C17 1.488(4)
C17 C22 1.398(5)
C17 C18 1.400(5)
C18 C19 1.388(5)
C18 H18 0.9500
C19 C20 1.396(5)
C19 H19 0.9500
C20 C21 1.395(5)
C20 C23 1.492(4)
C21 C22 1.383(5)
C21 H21 0.9500
C22 H22 0.9500
C23 N28 1.341(5)
C23 C24 1.389(5)
C24 C25 1.388(5)
C24 H24 0.9500
C25 C26 1.372(5)
C25 H25 0.9500
C26 C27 1.383(6)
C26 H26 0.9500
C27 N28 1.336(5)
C27 H27 0.9500
C29 C34 1.393(5)
C29 C30 1.393(5)
C30 C31 1.392(5)
C30 H30 0.9500
C31 C32 1.382(6)
C31 H31 0.9500
C32 C33 1.381(5)
C32 H32 0.9500
C33 C34 1.387(5)
C33 H33 0.9500
C34 H34 0.9500
C35 C36 1.395(5)
C35 C40 1.395(5)
C36 C37 1.382(5)
C36 H36 0.9500
C37 C38 1.394(5)
C37 H37 0.9500
C38 C39 1.380(5)
C38 H38 0.9500
C39 C40 1.387(5)
C39 H39 0.9500
C40 H40 0.9500

loop_
_geom_hbond_atom_site_label_D
_geom_hbond_atom_site_label_H
_geom_hbond_atom_site_label_A
_geom_hbond_distance_DH
_geom_hbond_distance_HA
_geom_hbond_distance_DA
_geom_hbond_angle_DHA
_geom_hbond_site_symmetry_A
C34 H34 Cl1 0.95 2.94 3.579(4) 125.9 1_455

loop_
_geom_torsion_atom_site_label_1
_geom_torsion_atom_site_label_2
_geom_torsion_atom_site_label_3
_geom_torsion_atom_site_label_4
_geom_torsion
C14 C1 C2 C3 13.7(4)
C1 C2 C3 C8 -85.5(4)
C1 C2 C3 C4 81.3(4)
C8 C3 C4 C5 17.7(4)
C2 C3 C4 C5 -149.4(3)
C8 C3 C4 P1 -170.1(2)
C2 C3 C4 P1 22.9(4)
C35 P1 C4 C5 -25.7(3)
C29 P1 C4 C5 -136.9(2)
Au1 P1 C4 C5 98.5(2)
C35 P1 C4 C3 162.0(3)
C29 P1 C4 C3 50.8(3)
Au1 P1 C4 C3 -73.7(3)
C3 C4 C5 C6 -2.9(5)
P1 C4 C5 C6 -175.4(2)
C4 C5 C6 C7 -14.0(5)
C4 C5 C6 C9 153.8(3)
C5 C6 C7 C8 15.9(5)
C9 C6 C7 C8 -152.1(3)
C6 C7 C8 C3 -0.8(5)
C4 C3 C8 C7 -16.1(5)
C2 C3 C8 C7 151.8(3)
C7 C6 C9 C10 56.6(4)
C5 C6 C9 C10 -110.8(3)
C6 C9 C10 C11 25.1(4)
C9 C10 C11 C12 57.9(4)
C9 C10 C11 C16 -106.5(3)
C16 C11 C12 C13 14.6(5)
C10 C11 C12 C13 -150.7(3)
C11 C12 C13 C14 1.6(5)
C12 C13 C14 C15 -16.1(5)
C12 C13 C14 C1 153.2(3)
C2 C1 C14 C13 -89.1(4)
C2 C1 C14 C15 79.5(4)
C13 C14 C15 C16 14.6(5)
C1 C14 C15 C16 -154.5(3)
C14 C15 C16 C11 1.3(5)
C14 C15 C16 C17 175.1(3)
C12 C11 C16 C15 -15.8(4)
C10 C11 C16 C15 148.9(3)
C12 C11 C16 C17 170.7(3)
C10 C11 C16 C17 -24.7(5)
C15 C16 C17 C22 -41.4(4)
C11 C16 C17 C22 132.1(3)
C15 C16 C17 C18 137.0(3)
C11 C16 C17 C18 -49.4(4)
C22 C17 C18 C19 0.3(5)
C16 C17 C18 C19 -178.2(3)
C17 C18 C19 C20 0.2(5)
C18 C19 C20 C21 -0.2(5)
C18 C19 C20 C23 179.0(3)
C19 C20 C21 C22 -0.3(5)
C23 C20 C21 C22 -179.5(3)
C20 C21 C22 C17 0.8(5)
C18 C17 C22 C21 -0.8(5)
C16 C17 C22 C21 177.7(3)
C21 C20 C23 N28 8.3(5)
C19 C20 C23 N28 -170.9(3)
C21 C20 C23 C24 -172.7(3)
C19 C20 C23 C24 8.1(5)
N28 C23 C24 C25 3.0(5)
C20 C23 C24 C25 -175.8(3)
C23 C24 C25 C26 -0.8(5)
C24 C25 C26 C27 -1.2(6)
C25 C26 C27 N28 1.4(7)
C26 C27 N28 C23 0.7(7)
C24 C23 N28 C27 -3.0(6)
C20 C23 N28 C27 176.0(4)
C35 P1 C29 C34 -87.6(3)
C4 P1 C29 C34 22.8(3)
Au1 P1 C29 C34 148.3(3)
C35 P1 C29 C30 90.7(3)
C4 P1 C29 C30 -158.9(3)
Au1 P1 C29 C30 -33.4(3)
C34 C29 C30 C31 0.6(5)
P1 C29 C30 C31 -177.7(3)
C29 C30 C31 C32 0.0(6)
C30 C31 C32 C33 -0.2(6)
C31 C32 C33 C34 -0.1(6)
C32 C33 C34 C29 0.7(5)
C30 C29 C34 C33 -0.9(5)
P1 C29 C34 C33 177.3(3)
C29 P1 C35 C36 39.9(3)
C4 P1 C35 C36 -72.7(3)
Au1 P1 C35 C36 163.0(2)
C29 P1 C35 C40 -145.0(3)
C4 P1 C35 C40 102.5(3)
Au1 P1 C35 C40 -21.8(3)
C40 C35 C36 C37 -0.1(5)
P1 C35 C36 C37 175.1(3)
C35 C36 C37 C38 -1.3(5)
C36 C37 C38 C39 1.6(5)
C37 C38 C39 C40 -0.4(6)
C38 C39 C40 C35 -1.1(5)
C36 C35 C40 C39 1.3(5)
P1 C35 C40 C39 -173.9(3)
